data_7201491
loop_
_publ_author_name
'Fu, Xiao-Fei'
'Yue, Yan-Feng'
'Guo, Rui'
'Li, Le-Le'
'Sun, Wei'
'Fang, Chen-Jie'
'Xu, Chun-Hu'
'Yan, Chun-Hua'

_publ_section_title
;
 An enhanced fluorescence in a tunable face-to-face \p&#x22EF;\p
 stacking assembly directed by the H-bonding
;
_journal_issue 11
_journal_name_full CrystEngComm
_journal_page_first 2268
_journal_paper_doi 10.1039/b910263a
_journal_volume 11
_journal_year 2009
_space_group_IT_number 1
_symmetry_cell_setting triclinic
_symmetry_Int_Tables_number 1
_symmetry_space_group_name_Hall 'P 1'
_symmetry_space_group_name_H-M 'P 1'
_audit_creation_date 2008-03-16
_audit_creation_method 'Materials Studio'
_cell_angle_alpha 89.9998
_cell_angle_beta 98.5469
_cell_angle_gamma 90.0003
_cell_length_a 9.9949
_cell_length_b 15.3976
_cell_length_c 15.1800
_cell_volume 2310.219
_cod_data_source_file ZIF-1.cif
_cod_data_source_block ZIF-1
_cod_original_sg_symbol_H-M P1
_cod_database_code 7201491

loop_
_symmetry_equiv_pos_as_xyz
x,y,z

loop_
_atom_site_label
_atom_site_type_symbol
_atom_site_fract_x
_atom_site_fract_y
_atom_site_fract_z
_atom_site_U_iso_or_equiv
_atom_site_adp_type
_atom_site_occupancy
C1 C 0.52351 0.90761 0.84255 0.00000 Uiso 1.00
H2 H 0.50309 0.93385 0.90503 0.00000 Uiso 1.00
C3 C 0.54857 0.89654 0.70330 0.00000 Uiso 1.00
H4 H 0.54919 0.91640 0.63529 0.00000 Uiso 1.00
C5 C 0.57654 0.81729 0.74353 0.00000 Uiso 1.00
H6 H 0.60609 0.75707 0.71599 0.00000 Uiso 1.00
C7 C 0.88871 0.68377 0.98301 0.00000 Uiso 1.00
H8 H 0.88861 0.71308 0.04743 0.00000 Uiso 1.00
C9 C 0.80966 0.63468 0.85155 0.00000 Uiso 1.00
H10 H 0.74003 0.61704 0.79309 0.00000 Uiso 1.00
C11 C 0.45307 0.54452 0.88574 0.00000 Uiso 1.00
H12 H 0.54221 0.51317 0.92007 0.00000 Uiso 1.00
C13 C 0.44588 0.71897 0.08395 0.00000 Uiso 1.00
H14 H 0.39721 0.66025 0.05725 0.00000 Uiso 1.00
C15 C 0.17007 0.00998 0.64993 0.00000 Uiso 1.00
H16 H 0.20485 0.94370 0.65189 0.00000 Uiso 1.00
C17 C 0.17598 0.14929 0.67276 0.00000 Uiso 1.00
H18 H 0.21094 0.21308 0.69467 0.00000 Uiso 1.00
C19 C 0.50585 0.14934 0.55455 0.00000 Uiso 1.00
H20 H 0.39965 0.14519 0.52883 0.00000 Uiso 1.00
C21 C 0.42249 0.16820 0.90874 0.00000 Uiso 1.00
H22 H 0.34912 0.12154 0.92425 0.00000 Uiso 1.00
C23 C 0.56635 0.23611 0.83940 0.00000 Uiso 1.00
H24 H 0.62638 0.25020 0.78772 0.00000 Uiso 1.00
N25 N 0.56082 0.82455 0.83204 0.00000 Uiso 1.00
N26 N 0.51483 0.95380 0.76637 0.00000 Uiso 1.00
N27 N 0.77160 0.67439 0.92312 0.00000 Uiso 1.00
N28 N 0.44892 0.63308 0.87125 0.00000 Uiso 1.00
N29 N 0.53742 0.76218 0.04007 0.00000 Uiso 1.00
N30 N 0.25178 0.07671 0.68716 0.00000 Uiso 1.00
N31 N 0.48301 0.16433 0.83507 0.00000 Uiso 1.00
N32 N 0.55641 0.11822 0.63809 0.00000 Uiso 1.00
Zn33 Zn 0.45194 0.07603 0.73507 0.00000 Uiso 1.00
Zn34 Zn 0.58491 0.72522 0.92122 0.00000 Uiso 1.00
C35 C 0.97649 0.40761 0.65745 0.00000 Uiso 1.00
H36 H 0.99690 0.43385 0.59497 0.00000 Uiso 1.00
C37 C 0.95143 0.39654 0.79670 0.00000 Uiso 1.00
H38 H 0.95081 0.41641 0.86471 0.00000 Uiso 1.00
C39 C 0.92346 0.31729 0.75647 0.00000 Uiso 1.00
H40 H 0.89391 0.25707 0.78401 0.00000 Uiso 1.00
C41 C 0.61129 0.18377 0.51699 0.00000 Uiso 1.00
H42 H 0.61139 0.21308 0.45256 0.00000 Uiso 1.00
C43 C 0.69034 0.13468 0.64845 0.00000 Uiso 1.00
H44 H 0.75997 0.11704 0.70691 0.00000 Uiso 1.00
C45 C 0.04693 0.04452 0.61425 0.00000 Uiso 1.00
H46 H 0.95779 0.01317 0.57992 0.00000 Uiso 1.00
C47 C 0.05412 0.21897 0.41605 0.00000 Uiso 1.00
H48 H 0.10279 0.16025 0.44275 0.00000 Uiso 1.00
C49 C 0.32992 0.50998 0.85007 0.00000 Uiso 1.00
H50 H 0.29515 0.44370 0.84811 0.00000 Uiso 1.00
C51 C 0.32402 0.64929 0.82724 0.00000 Uiso 1.00
H52 H 0.28907 0.71308 0.80533 0.00000 Uiso 1.00
C53 C 0.99415 0.64934 0.94545 0.00000 Uiso 1.00
H54 H 0.10034 0.64519 0.97117 0.00000 Uiso 1.00
C55 C 0.07751 0.66820 0.59126 0.00000 Uiso 1.00
H56 H 0.15088 0.62154 0.57574 0.00000 Uiso 1.00
C57 C 0.93366 0.73611 0.66060 0.00000 Uiso 1.00
H58 H 0.87362 0.75020 0.71228 0.00000 Uiso 1.00
N59 N 0.93917 0.32455 0.66796 0.00000 Uiso 1.00
N60 N 0.98517 0.45380 0.73363 0.00000 Uiso 1.00
N61 N 0.72839 0.17439 0.57688 0.00000 Uiso 1.00
N62 N 0.05108 0.13308 0.62875 0.00000 Uiso 1.00
N63 N 0.96258 0.26218 0.45993 0.00000 Uiso 1.00
N64 N 0.24822 0.57671 0.81284 0.00000 Uiso 1.00
N65 N 0.01699 0.66433 0.66493 0.00000 Uiso 1.00
N66 N 0.94359 0.61822 0.86191 0.00000 Uiso 1.00
Zn67 Zn 0.04806 0.57603 0.76493 0.00000 Uiso 1.00
Zn68 Zn 0.91509 0.22522 0.57878 0.00000 Uiso 1.00
C69 C 0.47649 0.09239 0.15745 0.00000 Uiso 1.00
H70 H 0.49690 0.06615 0.09496 0.00000 Uiso 1.00
C71 C 0.45143 0.10346 0.29669 0.00000 Uiso 1.00
H72 H 0.45081 0.08359 0.36471 0.00000 Uiso 1.00
C73 C 0.42345 0.18271 0.25647 0.00000 Uiso 1.00
H74 H 0.39391 0.24293 0.28401 0.00000 Uiso 1.00
C75 C 0.11129 0.31623 0.01699 0.00000 Uiso 1.00
H76 H 0.11139 0.28692 0.95256 0.00000 Uiso 1.00
C77 C 0.19034 0.36532 0.14845 0.00000 Uiso 1.00
H78 H 0.25997 0.38295 0.20691 0.00000 Uiso 1.00
C79 C 0.54693 0.45547 0.11425 0.00000 Uiso 1.00
H80 H 0.45779 0.48683 0.07993 0.00000 Uiso 1.00
C81 C 0.55412 0.28103 0.91605 0.00000 Uiso 1.00
H82 H 0.60279 0.33975 0.94275 0.00000 Uiso 1.00
C83 C 0.82992 0.99002 0.35007 0.00000 Uiso 1.00
H84 H 0.79515 0.05630 0.34811 0.00000 Uiso 1.00
C85 C 0.82402 0.85071 0.32724 0.00000 Uiso 1.00
H86 H 0.78906 0.78692 0.30533 0.00000 Uiso 1.00
C87 C 0.49415 0.85066 0.44545 0.00000 Uiso 1.00
H88 H 0.60034 0.85481 0.47117 0.00000 Uiso 1.00
C89 C 0.57751 0.83180 0.09126 0.00000 Uiso 1.00
H90 H 0.65088 0.87846 0.07575 0.00000 Uiso 1.00
C91 C 0.43366 0.76389 0.16060 0.00000 Uiso 1.00
H92 H 0.37362 0.74979 0.21228 0.00000 Uiso 1.00
N93 N 0.43917 0.17545 0.16796 0.00000 Uiso 1.00
N94 N 0.48517 0.04619 0.23362 0.00000 Uiso 1.00
N95 N 0.22840 0.32561 0.07688 0.00000 Uiso 1.00
N96 N 0.55108 0.36692 0.12875 0.00000 Uiso 1.00
N97 N 0.46258 0.23782 0.95993 0.00000 Uiso 1.00
N98 N 0.74822 0.92329 0.31284 0.00000 Uiso 1.00
N99 N 0.51699 0.83567 0.16493 0.00000 Uiso 1.00
N100 N 0.44359 0.88178 0.36191 0.00000 Uiso 1.00
Zn101 Zn 0.54806 0.92397 0.26493 0.00000 Uiso 1.00
Zn102 Zn 0.41509 0.27478 0.07878 0.00000 Uiso 1.00
C103 C 0.02350 0.59239 0.34255 0.00000 Uiso 1.00
H104 H 0.00309 0.56615 0.40503 0.00000 Uiso 1.00
C105 C 0.04856 0.60346 0.20330 0.00000 Uiso 1.00
H106 H 0.04919 0.58359 0.13529 0.00000 Uiso 1.00
C107 C 0.07654 0.68271 0.24353 0.00000 Uiso 1.00
H108 H 0.10608 0.74293 0.21598 0.00000 Uiso 1.00
C109 C 0.38871 0.81623 0.48301 0.00000 Uiso 1.00
H110 H 0.38861 0.78693 0.54744 0.00000 Uiso 1.00
C111 C 0.30966 0.86531 0.35155 0.00000 Uiso 1.00
H112 H 0.24003 0.88295 0.29309 0.00000 Uiso 1.00
C113 C 0.95307 0.95548 0.38574 0.00000 Uiso 1.00
H114 H 0.04221 0.98683 0.42007 0.00000 Uiso 1.00
C115 C 0.94588 0.78103 0.58395 0.00000 Uiso 1.00
H116 H 0.89721 0.83975 0.55725 0.00000 Uiso 1.00
C117 C 0.67008 0.49002 0.14993 0.00000 Uiso 1.00
H118 H 0.70486 0.55630 0.15189 0.00000 Uiso 1.00
C119 C 0.67598 0.35070 0.17276 0.00000 Uiso 1.00
H120 H 0.71094 0.28692 0.19467 0.00000 Uiso 1.00
C121 C 0.00585 0.35066 0.05455 0.00000 Uiso 1.00
H122 H 0.89966 0.35481 0.02883 0.00000 Uiso 1.00
C123 C 0.92249 0.33180 0.40874 0.00000 Uiso 1.00
H124 H 0.84912 0.37846 0.42425 0.00000 Uiso 1.00
C125 C 0.06635 0.26389 0.33941 0.00000 Uiso 1.00
H126 H 0.12638 0.24979 0.28772 0.00000 Uiso 1.00
N127 N 0.06082 0.67545 0.33204 0.00000 Uiso 1.00
N128 N 0.01482 0.54620 0.26637 0.00000 Uiso 1.00
N129 N 0.27160 0.82561 0.42312 0.00000 Uiso 1.00
N130 N 0.94892 0.86692 0.37125 0.00000 Uiso 1.00
N131 N 0.03742 0.73782 0.54007 0.00000 Uiso 1.00
N132 N 0.75178 0.42329 0.18716 0.00000 Uiso 1.00
N133 N 0.98301 0.33567 0.33507 0.00000 Uiso 1.00
N134 N 0.05641 0.38178 0.13809 0.00000 Uiso 1.00
Zn135 Zn 0.95194 0.42396 0.23507 0.00000 Uiso 1.00
Zn136 Zn 0.08491 0.77478 0.42122 0.00000 Uiso 1.00
